data_7016979
loop_
_publ_author_name
'Ioffe, Ilya N.'
'Mazaleva, Olga N.'
'Chen, Chuanbao'
'Yang, Shangfeng'
'Kemnitz, Erhard'
'Troyanov, Sergey I.'

_publ_section_title
;
 C(76) fullerene chlorides and cage transformations. Structural and
 theoretical study.
;
_journal_issue 41
_journal_name_full 'Dalton transactions (Cambridge, England : 2003)'
_journal_page_first 11005
_journal_page_last 11011
_journal_paper_doi 10.1039/c1dt10256g
_journal_volume 40
_journal_year 2011
_chemical_formula_sum 'C76 Cl28.65'
_chemical_formula_weight 1928.40
_chemical_name_systematic
;
?
;
_space_group_IT_number 14
_symmetry_cell_setting monoclinic
_symmetry_space_group_name_Hall '-P 2yn'
_symmetry_space_group_name_H-M 'P 1 21/n 1'
_atom_sites_solution_hydrogens none
_atom_sites_solution_primary direct
_atom_sites_solution_secondary difmap
_audit_creation_method SHELXL-97
_cell_angle_alpha 90.00
_cell_angle_beta 109.139(3)
_cell_angle_gamma 90.00
_cell_formula_units_Z 4
_cell_length_a 11.6025(8)
_cell_length_b 41.703(2)
_cell_length_c 14.7460(10)
_cell_measurement_reflns_used 30000
_cell_measurement_temperature 100(2)
_cell_measurement_theta_max 33
_cell_measurement_theta_min 5
_cell_volume 6740.6(7)
_computing_cell_refinement XDS
_computing_data_collection XDS
_computing_data_reduction XDS
_computing_structure_refinement 'SHELXL-97 (Sheldrick, 1997)'
_computing_structure_solution 'SHELXS-97 (Sheldrick, 1990)'
_diffrn_ambient_temperature 100(2)
_diffrn_measured_fraction_theta_full 0.885
_diffrn_measured_fraction_theta_max 0.842
_diffrn_measurement_device_type MAR225
_diffrn_measurement_method CCD
_diffrn_radiation_monochromator Cu(113)
_diffrn_radiation_source 'BL14.2, PSF, BESSY, Berlin, Germany'
_diffrn_radiation_type synchrotron
_diffrn_radiation_wavelength 0.90500
_diffrn_reflns_av_R_equivalents 0.1310
_diffrn_reflns_av_sigmaI/netI 0.1118
_diffrn_reflns_limit_h_max 13
_diffrn_reflns_limit_h_min -14
_diffrn_reflns_limit_k_max 51
_diffrn_reflns_limit_k_min -50
_diffrn_reflns_limit_l_max 18
_diffrn_reflns_limit_l_min -16
_diffrn_reflns_number 38697
_diffrn_reflns_theta_full 32.60
_diffrn_reflns_theta_max 34.94
_diffrn_reflns_theta_min 2.24
_exptl_absorpt_coefficient_mu 1.205
_exptl_absorpt_correction_type none
_exptl_crystal_colour yellow
_exptl_crystal_density_diffrn 1.900
_exptl_crystal_density_method 'not measured'
_exptl_crystal_description plate
_exptl_crystal_F_000 3772
_exptl_crystal_size_max 0.04
_exptl_crystal_size_mid 0.03
_exptl_crystal_size_min 0.01
_refine_diff_density_max 1.114
_refine_diff_density_min -1.004
_refine_diff_density_rms 0.169
_refine_ls_extinction_method none
_refine_ls_goodness_of_fit_ref 1.054
_refine_ls_matrix_type full
_refine_ls_number_parameters 991
_refine_ls_number_reflns 12063
_refine_ls_number_restraints 48
_refine_ls_restrained_S_all 1.055
_refine_ls_R_factor_all 0.1665
_refine_ls_R_factor_gt 0.1279
_refine_ls_shift/su_max 0.024
_refine_ls_shift/su_mean 0.000
_refine_ls_structure_factor_coef Fsqd
_refine_ls_weighting_details 'calc w=1/[\s^2^(Fo^2^)+(0.0900P)^2^+120.0000P] where P=(Fo^2^+2Fc^2^)/3'
_refine_ls_weighting_scheme calc
_refine_ls_wR_factor_gt 0.3029
_refine_ls_wR_factor_ref 0.3180
_reflns_number_gt 8205
_reflns_number_total 12063
_reflns_threshold_expression >2sigma(I)
_cod_data_source_file c1dt10256g.txt
_cod_data_source_block c76cl-VII_805563
_cod_depositor_comments
;
The following automatic conversions were performed:

'_symmetry_cell_setting' tag value 'Monocl;inic' was replaced with
'monoclinic' value as specified in the replacement file
'/home/robertas/cod-tools/perl-scripts/inputs/replacement_values.lst'.

Automatic conversion script
Id: cif_fix_values 3143 2015-03-26 13:38:13Z robertas 
;
_cod_original_sg_symbol_H-M P2(1)/n
_cod_database_code 7016979

loop_
_symmetry_equiv_pos_as_xyz
'x, y, z'
'-x+1/2, y+1/2, -z+1/2'
'-x, -y, -z'
'x-1/2, -y-1/2, z-1/2'

loop_
_atom_site_label
_atom_site_type_symbol
_atom_site_fract_x
_atom_site_fract_y
_atom_site_fract_z
_atom_site_U_iso_or_equiv
_atom_site_adp_type
_atom_site_occupancy
_atom_site_symmetry_multiplicity
_atom_site_calc_flag
_atom_site_refinement_flags
Cl1 Cl 0.2838(3) 0.02585(7) 0.4558(3) 0.0333(7) Uani 0.90 1 d P
Cl1A Cl 0.274(3) 0.0266(6) 0.404(2) 0.030(6) Uani 0.10 1 d PU
Cl2 Cl 0.2907(4) 0.02758(9) 0.2538(3) 0.0591(10) Uani 0.90 1 d P
Cl3 Cl 0.1094(3) 0.09329(9) 0.2406(3) 0.0617(9) Uani 1 1 d .
Cl4 Cl 0.5402(4) 0.00728(8) 0.2962(3) 0.0647(10) Uani 1 1 d .
Cl5 Cl 0.5044(4) 0.07257(8) 0.1031(2) 0.0557(9) Uani 1 1 d .
Cl6 Cl 0.2429(4) 0.12761(11) 0.0737(3) 0.0750(12) Uani 1 1 d .
Cl7 Cl 0.0633(3) 0.18105(8) 0.3439(3) 0.0666(11) Uani 1 1 d .
Cl8 Cl 0.2667(4) 0.24368(8) 0.5623(4) 0.0826(14) Uani 1 1 d .
Cl9 Cl 0.1325(3) 0.18576(8) 0.5882(3) 0.0673(11) Uani 1 1 d .
Cl10 Cl 0.2756(4) 0.16582(8) 0.7865(3) 0.0668(11) Uani 1 1 d .
Cl11 Cl 0.4481(4) 0.22286(8) 0.8129(3) 0.0790(13) Uani 1 1 d .
Cl12 Cl 0.6614(5) 0.18759(11) 0.9482(3) 0.0834(14) Uani 1 1 d .
Cl13 Cl 0.5308(4) 0.12436(9) 0.9439(3) 0.0732(12) Uani 1 1 d .
Cl14 Cl 0.7509(4) 0.08350(11) 0.9678(2) 0.0739(11) Uani 1 1 d .
Cl15 Cl 0.9263(4) 0.13768(12) 0.9723(3) 0.0847(14) Uani 1 1 d .
Cl16 Cl 1.0774(4) 0.10148(12) 0.8735(3) 0.0784(12) Uani 1 1 d .
Cl17 Cl 0.9333(4) 0.03958(10) 0.8511(2) 0.0666(10) Uani 1 1 d .
Cl18 Cl 0.9668(3) 0.02056(7) 0.6654(2) 0.0491(8) Uani 1 1 d .
Cl19 Cl 1.1182(3) 0.07899(9) 0.6547(3) 0.0601(9) Uani 1 1 d .
Cl20 Cl 1.0256(3) 0.07814(9) 0.4409(3) 0.0588(9) Uani 1 1 d .
Cl21 Cl 0.8535(4) 0.02442(8) 0.3993(3) 0.0625(10) Uani 1 1 d .
Cl22 Cl 0.8330(3) 0.10594(7) 0.2233(2) 0.0500(8) Uani 1 1 d .
Cl23 Cl 0.4199(4) 0.17940(9) 0.0763(3) 0.0712(12) Uani 1 1 d .
Cl24 Cl 0.2428(4) 0.22572(9) 0.1972(3) 0.0821(15) Uani 1 1 d .
Cl25 Cl 0.4474(5) 0.27271(7) 0.4290(3) 0.0819(14) Uani 1 1 d .
Cl26 Cl 0.7381(3) 0.19783(6) 0.2218(2) 0.0548(9) Uani 1 1 d .
Cl27 Cl 0.6158(4) 0.25833(7) 0.3174(3) 0.0789(14) Uani 1 1 d .
Cl28 Cl 0.8297(7) 0.24349(19) 0.4952(6) 0.062(2) Uani 0.84 1 d P
C28A Cl 0.861(3) 0.2412(8) 0.485(3) 0.056(9) Uani 0.16 1 d PU
Cl29 Cl 0.356(2) 0.0504(5) 0.8463(15) 0.096(6) Uani 0.25 1 d P
Cl30 Cl 0.227(5) 0.0106(12) 1.002(4) 0.094(14) Uani 0.10 1 d PU
Cl31 Cl 0.200(4) -0.0225(8) 0.864(3) 0.105(10) Uani 0.15 1 d PU
Cl32 Cl 0.335(3) 0.0101(5) 0.9339(17) 0.116(7) Uani 0.25 1 d PU
C1 C 0.3415(9) 0.0882(2) 0.4694(8) 0.027(2) Uani 1 1 d .
C2 C 0.3800(9) 0.0934(2) 0.5697(8) 0.029(2) Uani 1 1 d .
C3 C 0.4836(9) 0.0766(2) 0.6373(7) 0.023(2) Uani 1 1 d .
C4 C 0.5534(8) 0.05692(18) 0.5955(7) 0.020(2) Uani 1 1 d .
C5 C 0.5118(9) 0.05008(19) 0.4983(7) 0.023(2) Uani 1 1 d U
C6 C 0.3858(9) 0.0569(2) 0.4370(8) 0.028(2) Uani 1 1 d .
C7 C 0.3932(10) 0.0571(2) 0.3316(8) 0.034(2) Uani 1 1 d .
C8 C 0.3572(10) 0.0879(2) 0.2839(8) 0.033(2) Uani 1 1 d .
C9 C 0.2616(10) 0.1087(3) 0.3038(9) 0.038(3) Uani 1 1 d .
C10 C 0.2808(9) 0.1123(2) 0.4068(8) 0.031(2) Uani 1 1 d .
C11 C 0.2568(9) 0.1424(2) 0.4463(9) 0.034(3) Uani 1 1 d .
C12 C 0.2869(11) 0.1460(2) 0.5436(9) 0.041(3) Uani 1 1 d .
C13 C 0.3460(10) 0.1223(2) 0.6032(9) 0.037(3) Uani 1 1 d .
C14 C 0.4063(10) 0.1344(2) 0.6988(8) 0.034(3) Uani 1 1 d .
C15 C 0.5024(11) 0.1186(3) 0.7590(8) 0.039(3) Uani 1 1 d .
C16 C 0.5437(10) 0.0902(2) 0.7267(8) 0.033(2) Uani 1 1 d .
C17 C 0.6680(11) 0.0853(3) 0.7769(7) 0.038(3) Uani 1 1 d .
C18 C 0.7365(11) 0.0688(3) 0.7339(8) 0.037(3) Uani 1 1 d .
C19 C 0.6791(10) 0.0557(2) 0.6416(7) 0.028(2) Uani 1 1 d .
C20 C 0.7606(8) 0.0533(2) 0.5899(7) 0.023(2) Uani 1 1 d .
C21 C 0.7211(9) 0.05259(19) 0.4935(7) 0.024(2) Uani 1 1 d .
C22 C 0.5933(9) 0.04743(17) 0.4473(7) 0.0199(19) Uani 1 1 d U
C23 C 0.5309(10) 0.0488(2) 0.3448(8) 0.034(2) Uani 1 1 d .
C24 C 0.5954(9) 0.0701(2) 0.2998(7) 0.025(2) Uani 1 1 d .
C25 C 0.5280(11) 0.0926(2) 0.2188(7) 0.034(2) Uani 1 1 d .
C26 C 0.4090(10) 0.1027(2) 0.2263(7) 0.033(2) Uani 1 1 d .
C27 C 0.3531(11) 0.1342(3) 0.1916(8) 0.040(3) Uani 1 1 d .
C28 C 0.2817(10) 0.1407(3) 0.2606(8) 0.038(3) Uani 1 1 d .
C29 C 0.2659(11) 0.1680(3) 0.2960(9) 0.044(3) Uani 1 1 d .
C30 C 0.2254(11) 0.1720(2) 0.3826(9) 0.043(3) Uani 1 1 d .
C31 C 0.3062(12) 0.1987(2) 0.4379(10) 0.048(3) Uani 1 1 d .
C32 C 0.3371(12) 0.2046(2) 0.5460(10) 0.048(3) Uani 1 1 d .
C33 C 0.2889(11) 0.1772(2) 0.5982(10) 0.043(3) Uani 1 1 d .
C34 C 0.3686(13) 0.1675(3) 0.7089(10) 0.054(4) Uani 1 1 d .
C35 C 0.4861(13) 0.1876(3) 0.7587(9) 0.050(3) Uani 1 1 d .
C36 C 0.6032(14) 0.1682(3) 0.8326(9) 0.059(4) Uani 1 1 d .
C37 C 0.5935(15) 0.1314(3) 0.8462(10) 0.059(4) Uani 1 1 d .
C38 C 0.7172(13) 0.1078(3) 0.8608(9) 0.049(3) Uani 1 1 d .
C39 C 0.8344(13) 0.1241(4) 0.8563(8) 0.054(3) Uani 1 1 d .
C40 C 0.9185(13) 0.1036(3) 0.8004(9) 0.052(3) Uani 1 1 d .
C41 C 0.8722(12) 0.0702(3) 0.7588(8) 0.046(3) Uani 1 1 d .
C42 C 0.8906(11) 0.0594(3) 0.6556(8) 0.039(3) Uani 1 1 d .
C43 C 0.9522(10) 0.0840(3) 0.6057(9) 0.042(3) Uani 1 1 d .
C44 C 0.9029(9) 0.0853(2) 0.4878(7) 0.029(2) Uani 1 1 d .
C45 C 0.7935(10) 0.0631(2) 0.4317(8) 0.035(2) Uani 1 1 d .
C46 C 0.7131(10) 0.0780(2) 0.3414(7) 0.028(2) Uani 1 1 d .
C47 C 0.7364(10) 0.1099(2) 0.2990(8) 0.035(3) Uani 1 1 d .
C48 C 0.6143(10) 0.1202(2) 0.2389(7) 0.032(2) Uani 1 1 d .
C49 C 0.5753(10) 0.1503(2) 0.2305(8) 0.034(2) Uani 1 1 d .
C50 C 0.4459(12) 0.1611(3) 0.1934(9) 0.047(3) Uani 1 1 d .
C51 C 0.4477(13) 0.1884(2) 0.2627(9) 0.042(3) Uani 1 1 d .
C52 C 0.3384(13) 0.1982(3) 0.2878(11) 0.055(4) Uani 1 1 d .
C53 C 0.3729(11) 0.2113(2) 0.3871(9) 0.043(3) Uani 1 1 d .
C54 C 0.4830(13) 0.2296(3) 0.4277(10) 0.052(4) Uani 1 1 d .
C55 C 0.5386(12) 0.2199(2) 0.5301(10) 0.045(3) Uani 1 1 d .
C56 C 0.4702(12) 0.2099(2) 0.5903(9) 0.044(3) Uani 1 1 d .
C57 C 0.5338(12) 0.2002(2) 0.6806(9) 0.045(3) Uani 1 1 d .
C58 C 0.6613(14) 0.1940(3) 0.7069(9) 0.050(4) Uani 1 1 d .
C59 C 0.7019(13) 0.1728(3) 0.7854(9) 0.051(4) Uani 1 1 d .
C60 C 0.8006(13) 0.1536(3) 0.7951(9) 0.051(3) Uani 1 1 d .
C61 C 0.8551(11) 0.1546(3) 0.7219(9) 0.044(3) Uani 1 1 d .
C62 C 0.9108(11) 0.1253(3) 0.7170(8) 0.043(3) Uani 1 1 d .
C63 C 0.9259(10) 0.1163(3) 0.6336(9) 0.038(3) Uani 1 1 d .
C64 C 0.8859(10) 0.1365(2) 0.5528(9) 0.037(3) Uani 1 1 d .
C65 C 0.8653(10) 0.1195(2) 0.4683(8) 0.032(2) Uani 1 1 d .
C66 C 0.7903(9) 0.1323(2) 0.3812(8) 0.029(2) Uani 1 1 d .
C67 C 0.7443(10) 0.1643(2) 0.3787(8) 0.034(3) Uani 1 1 d .
C68 C 0.6526(11) 0.1768(2) 0.2898(9) 0.040(3) Uani 1 1 d .
C69 C 0.5584(13) 0.1977(2) 0.3088(9) 0.042(3) Uani 1 1 d .
C70 C 0.5929(14) 0.2241(2) 0.3843(11) 0.055(4) Uani 1 1 d .
C71 C 0.7087(13) 0.2141(2) 0.4730(10) 0.048(3) Uani 1 1 d .
C72 C 0.6606(12) 0.2134(2) 0.5541(9) 0.043(3) Uani 1 1 d U
C73 C 0.7219(11) 0.1980(3) 0.6394(9) 0.045(3) Uani 1 1 d .
C74 C 0.8215(11) 0.1764(3) 0.6451(9) 0.041(3) Uani 1 1 d .
C75 C 0.8324(11) 0.1674(2) 0.5551(9) 0.041(3) Uani 1 1 d .
C76 C 0.7656(11) 0.1818(2) 0.4657(9) 0.037(3) Uani 1 1 d .

loop_
_atom_site_aniso_label
_atom_site_aniso_U_11
_atom_site_aniso_U_22
_atom_site_aniso_U_33
_atom_site_aniso_U_23
_atom_site_aniso_U_13
_atom_site_aniso_U_12
Cl1 0.0327(19) 0.0203(14) 0.055(2) 0.0029(15) 0.0256(19) -0.0077(10)
Cl1A 0.047(15) 0.007(9) 0.038(13) 0.006(10) 0.016(12) -0.006(8)
Cl2 0.076(3) 0.054(2) 0.0476(19) -0.0126(15) 0.020(2) -0.0319(18)
Cl3 0.034(2) 0.088(3) 0.066(2) 0.0125(18) 0.0193(19) 0.0007(15)
Cl4 0.099(3) 0.0405(17) 0.072(2) -0.0129(15) 0.051(2) -0.0094(16)
Cl5 0.085(3) 0.0562(18) 0.0348(15) -0.0040(12) 0.0325(18) 0.0022(16)
Cl6 0.074(3) 0.105(3) 0.0434(19) 0.0173(19) 0.016(2) 0.017(2)
Cl7 0.051(2) 0.059(2) 0.104(3) 0.0291(19) 0.045(2) 0.0314(16)
Cl8 0.122(4) 0.0372(17) 0.132(4) 0.0105(19) 0.100(3) 0.0260(19)
Cl9 0.059(2) 0.066(2) 0.106(3) -0.0013(19) 0.066(2) 0.0164(16)
Cl10 0.098(3) 0.0527(18) 0.090(3) -0.0036(16) 0.085(2) 0.0019(17)
Cl11 0.133(4) 0.0453(18) 0.099(3) -0.0293(18) 0.094(3) -0.0095(19)
Cl12 0.118(4) 0.092(3) 0.063(2) -0.048(2) 0.060(3) -0.033(2)
Cl13 0.116(3) 0.081(2) 0.0514(19) -0.0105(17) 0.066(2) -0.009(2)
Cl14 0.093(3) 0.106(3) 0.0303(16) 0.0011(17) 0.030(2) -0.002(2)
Cl15 0.083(3) 0.127(4) 0.0410(19) -0.037(2) 0.017(2) -0.025(3)
Cl16 0.045(3) 0.134(4) 0.047(2) -0.020(2) 0.004(2) -0.016(2)
Cl17 0.060(3) 0.096(3) 0.0434(18) 0.0141(17) 0.0160(19) 0.0164(19)
Cl18 0.0363(19) 0.0539(17) 0.0590(19) 0.0130(14) 0.0180(16) 0.0158(13)
Cl19 0.0181(17) 0.094(3) 0.069(2) -0.0013(18) 0.0160(18) -0.0031(14)
Cl20 0.0340(18) 0.093(2) 0.067(2) 0.0061(17) 0.0409(18) 0.0148(15)
Cl21 0.075(3) 0.0497(18) 0.085(2) -0.0019(16) 0.056(2) 0.0142(15)
Cl22 0.061(2) 0.0565(17) 0.0560(18) 0.0027(13) 0.0512(18) 0.0054(14)
Cl23 0.115(3) 0.067(2) 0.055(2) 0.0350(16) 0.059(2) 0.043(2)
Cl24 0.116(4) 0.065(2) 0.091(3) 0.053(2) 0.069(3) 0.057(2)
Cl25 0.139(4) 0.0187(14) 0.131(3) 0.0113(16) 0.103(3) 0.0131(17)
Cl26 0.086(2) 0.0334(14) 0.075(2) 0.0126(13) 0.067(2) -0.0022(13)
Cl27 0.141(4) 0.0215(14) 0.116(3) 0.0142(16) 0.100(3) -0.0029(17)
Cl28 0.087(4) 0.030(2) 0.108(4) -0.025(2) 0.084(4) -0.034(2)
C28A 0.070(15) 0.015(9) 0.089(15) -0.004(9) 0.035(11) -0.026(10)
Cl29 0.103(16) 0.085(12) 0.092(13) 0.002(10) 0.020(12) 0.014(10)
Cl30 0.09(2) 0.085(19) 0.084(19) 0.012(16) 0.001(16) -0.004(16)
Cl31 0.110(19) 0.089(16) 0.100(17) 0.016(13) 0.013(14) 0.029(14)
Cl32 0.141(16) 0.092(12) 0.098(12) -0.022(10) 0.015(12) -0.005(11)
C1 0.021(6) 0.019(4) 0.055(7) 0.006(4) 0.030(5) 0.002(3)
C2 0.031(6) 0.018(4) 0.053(6) -0.003(4) 0.034(6) -0.008(4)
C3 0.023(6) 0.023(4) 0.032(5) 0.005(4) 0.020(5) -0.004(3)
C4 0.024(6) 0.010(4) 0.035(5) 0.003(3) 0.022(5) -0.005(3)
C5 0.026(5) 0.008(3) 0.039(5) 0.002(3) 0.015(4) -0.006(3)
C6 0.020(6) 0.019(4) 0.051(6) 0.002(4) 0.020(5) -0.001(3)
C7 0.035(7) 0.031(5) 0.041(6) 0.002(4) 0.019(6) 0.000(4)
C8 0.022(6) 0.037(6) 0.036(6) 0.002(4) 0.006(5) 0.003(4)
C9 0.031(7) 0.038(6) 0.050(7) 0.010(5) 0.019(6) 0.006(4)
C10 0.020(6) 0.025(5) 0.056(7) 0.008(4) 0.024(6) 0.006(4)
C11 0.023(6) 0.023(5) 0.068(8) 0.014(5) 0.032(6) 0.005(4)
C12 0.053(8) 0.023(5) 0.070(8) 0.007(5) 0.053(7) 0.005(4)
C13 0.049(7) 0.023(5) 0.062(7) 0.005(5) 0.049(7) 0.000(4)
C14 0.046(7) 0.027(5) 0.046(6) 0.002(4) 0.039(6) -0.005(4)
C15 0.054(8) 0.044(6) 0.033(6) -0.010(5) 0.033(6) -0.011(5)
C16 0.040(7) 0.033(5) 0.037(6) 0.004(4) 0.029(6) 0.001(4)
C17 0.051(8) 0.040(6) 0.027(5) 0.004(4) 0.020(6) -0.008(5)
C18 0.046(8) 0.042(6) 0.030(6) 0.006(4) 0.022(6) -0.005(5)
C19 0.039(7) 0.018(4) 0.034(5) 0.008(4) 0.021(5) -0.003(4)
C20 0.017(6) 0.019(4) 0.034(5) 0.003(4) 0.012(5) 0.002(3)
C21 0.028(6) 0.014(4) 0.039(6) 0.003(4) 0.021(5) 0.005(3)
C22 0.030(5) 0.005(3) 0.033(4) 0.000(3) 0.020(4) 0.001(3)
C23 0.040(7) 0.019(5) 0.048(6) 0.003(4) 0.023(6) 0.004(4)
C24 0.031(6) 0.017(4) 0.031(5) -0.005(3) 0.018(5) 0.005(4)
C25 0.054(8) 0.029(5) 0.027(5) -0.002(4) 0.023(6) -0.002(4)
C26 0.037(7) 0.035(6) 0.028(5) 0.004(4) 0.012(5) 0.001(4)
C27 0.040(7) 0.040(6) 0.045(7) 0.012(5) 0.019(6) 0.009(5)
C28 0.027(7) 0.039(6) 0.046(7) 0.018(5) 0.012(6) 0.013(4)
C29 0.039(7) 0.041(6) 0.059(8) 0.024(5) 0.027(7) 0.017(5)
C30 0.043(7) 0.029(5) 0.069(8) 0.021(5) 0.035(7) 0.022(5)
C31 0.056(8) 0.017(5) 0.087(9) 0.012(5) 0.046(8) 0.021(5)
C32 0.059(9) 0.025(5) 0.083(9) 0.016(5) 0.052(8) 0.015(5)
C33 0.049(8) 0.024(5) 0.077(9) 0.000(5) 0.047(7) 0.009(4)
C34 0.081(10) 0.030(6) 0.086(10) -0.011(6) 0.077(9) -0.006(5)
C35 0.081(10) 0.031(6) 0.062(8) -0.016(5) 0.057(8) -0.005(6)
C36 0.077(11) 0.070(9) 0.047(7) -0.033(6) 0.043(8) -0.030(7)
C37 0.099(12) 0.047(7) 0.054(8) -0.010(6) 0.056(9) -0.011(7)
C38 0.054(9) 0.063(8) 0.036(6) -0.001(5) 0.024(7) -0.001(6)
C39 0.050(9) 0.079(9) 0.025(6) -0.014(6) 0.004(6) -0.012(7)
C40 0.043(9) 0.078(9) 0.032(6) -0.012(6) 0.008(7) -0.013(6)
C41 0.053(9) 0.056(7) 0.034(6) 0.000(5) 0.021(6) 0.002(6)
C42 0.034(7) 0.043(6) 0.046(7) 0.001(5) 0.021(6) 0.001(5)
C43 0.016(6) 0.056(7) 0.060(8) -0.007(6) 0.019(6) -0.011(5)
C44 0.016(6) 0.040(5) 0.040(6) 0.001(4) 0.023(5) 0.002(4)
C45 0.033(7) 0.034(5) 0.045(6) -0.004(5) 0.024(6) -0.006(4)
C46 0.036(7) 0.021(5) 0.035(5) -0.002(4) 0.025(5) 0.005(4)
C47 0.039(7) 0.029(5) 0.056(7) 0.001(4) 0.041(6) 0.004(4)
C48 0.047(7) 0.029(5) 0.030(5) -0.002(4) 0.030(6) 0.001(4)
C49 0.045(7) 0.030(5) 0.040(6) 0.007(4) 0.034(6) 0.003(4)
C50 0.066(9) 0.039(6) 0.051(7) 0.020(5) 0.040(7) 0.017(5)
C51 0.067(9) 0.024(5) 0.050(7) 0.022(5) 0.040(7) 0.015(5)
C52 0.072(10) 0.027(6) 0.084(10) 0.032(6) 0.050(8) 0.020(6)
C53 0.056(8) 0.019(5) 0.073(8) 0.017(5) 0.048(7) 0.022(5)
C54 0.084(10) 0.025(5) 0.072(9) 0.005(5) 0.060(9) 0.008(6)
C55 0.064(8) 0.012(4) 0.081(9) -0.015(5) 0.055(8) -0.004(4)
C56 0.080(9) 0.009(4) 0.069(8) -0.009(4) 0.059(8) -0.001(5)
C57 0.074(9) 0.021(5) 0.065(8) -0.023(5) 0.057(8) -0.015(5)
C58 0.089(11) 0.031(6) 0.047(7) -0.025(5) 0.044(8) -0.024(6)
C59 0.064(9) 0.048(7) 0.056(8) -0.036(6) 0.041(7) -0.026(6)
C60 0.054(9) 0.066(8) 0.041(7) -0.031(6) 0.025(7) -0.029(6)
C61 0.044(8) 0.044(7) 0.048(7) -0.027(5) 0.019(6) -0.025(5)
C62 0.023(7) 0.064(8) 0.036(6) -0.017(5) 0.004(6) -0.018(5)
C63 0.021(6) 0.047(6) 0.048(7) -0.011(5) 0.015(6) -0.019(4)
C64 0.039(7) 0.031(5) 0.054(7) -0.012(5) 0.030(6) -0.021(4)
C65 0.027(6) 0.038(6) 0.044(6) -0.008(5) 0.027(6) -0.012(4)
C66 0.030(6) 0.027(5) 0.045(6) -0.005(4) 0.033(6) -0.009(4)
C67 0.047(7) 0.023(5) 0.049(6) -0.003(4) 0.040(6) -0.012(4)
C68 0.064(8) 0.020(5) 0.058(7) 0.005(4) 0.051(7) -0.003(5)
C69 0.070(9) 0.016(5) 0.061(7) 0.010(5) 0.049(8) 0.005(5)
C70 0.092(11) 0.018(5) 0.091(10) -0.002(5) 0.080(10) -0.004(5)
C71 0.072(9) 0.015(5) 0.078(9) -0.014(5) 0.053(8) -0.022(5)
C72 0.063(7) 0.020(4) 0.060(6) -0.015(4) 0.039(6) -0.022(4)
C73 0.051(8) 0.033(6) 0.066(8) -0.034(6) 0.040(7) -0.031(5)
C74 0.040(7) 0.036(6) 0.055(7) -0.024(5) 0.027(6) -0.022(5)
C75 0.042(7) 0.029(5) 0.066(8) -0.015(5) 0.036(7) -0.024(5)
C76 0.048(7) 0.023(5) 0.060(7) -0.004(5) 0.046(7) -0.016(4)

loop_
_atom_type_symbol
_atom_type_description
_atom_type_scat_dispersion_real
_atom_type_scat_dispersion_imag
_atom_type_scat_source
C C 0.0033 0.0016 'International Tables Vol C Tables 4.2.6.8 and 6.1.1.4'
Cl Cl 0.1484 0.1585 'International Tables Vol C Tables 4.2.6.8 and 6.1.1.4'

loop_
_geom_angle_atom_site_label_1
_geom_angle_atom_site_label_2
_geom_angle_atom_site_label_3
_geom_angle
Cl1A Cl1 C6 73(2)
Cl1 Cl1A C6 84(2)
Cl1 Cl1A Cl2 167(3)
C6 Cl1A Cl2 87.9(13)
C7 Cl2 Cl1A 69.4(7)
Cl32 Cl30 Cl31 57(2)
Cl32 Cl31 Cl30 48.1(18)
Cl30 Cl32 Cl31 75(2)
Cl30 Cl32 Cl29 123(2)
Cl31 Cl32 Cl29 115.3(16)
C10 C1 C2 120.1(9)
C10 C1 C6 123.8(9)
C2 C1 C6 115.7(9)
C13 C2 C1 118.0(10)
C13 C2 C3 115.7(10)
C1 C2 C3 123.1(8)
C16 C3 C4 117.6(9)
C16 C3 C2 119.7(8)
C4 C3 C2 115.9(8)
C5 C4 C19 116.8(8)
C5 C4 C3 120.8(9)
C19 C4 C3 117.5(9)
C4 C5 C22 120.5(9)
C4 C5 C6 122.3(8)
C22 C5 C6 113.4(9)
C5 C6 C1 109.9(8)
C5 C6 C7 103.9(7)
C1 C6 C7 115.8(8)
C5 C6 Cl1A 121.5(11)
C1 C6 Cl1A 113.7(12)
C7 C6 Cl1A 90.3(13)
C5 C6 Cl1 109.2(6)
C1 C6 Cl1 104.7(6)
C7 C6 Cl1 113.2(7)
Cl1A C6 Cl1 23.3(10)
C8 C7 C23 111.5(8)
C8 C7 C6 112.2(8)
C23 C7 C6 104.9(8)
C8 C7 Cl2 105.4(8)
C23 C7 Cl2 110.7(7)
C6 C7 Cl2 112.4(7)
C26 C8 C7 126.4(10)
C26 C8 C9 111.7(9)
C7 C8 C9 121.5(9)
C10 C9 C8 112.8(9)
C10 C9 C28 110.4(9)
C8 C9 C28 101.4(8)
C10 C9 Cl3 111.0(7)
C8 C9 Cl3 110.4(8)
C28 C9 Cl3 110.4(8)
C1 C10 C11 118.8(10)
C1 C10 C9 119.0(9)
C11 C10 C9 121.3(9)
C12 C11 C10 119.9(9)
C12 C11 C30 119.0(9)
C10 C11 C30 119.6(10)
C13 C12 C11 120.1(9)
C13 C12 C33 111.3(11)
C11 C12 C33 127.0(10)
C12 C13 C2 122.7(11)
C12 C13 C14 111.1(9)
C2 C13 C14 122.7(10)
C15 C14 C13 120.3(9)
C15 C14 C34 127.0(11)
C13 C14 C34 111.2(11)
C14 C15 C16 119.0(10)
C14 C15 C37 126.9(11)
C16 C15 C37 111.9(11)
C3 C16 C17 123.3(9)
C3 C16 C15 122.5(10)
C17 C16 C15 110.3(10)
C18 C17 C16 119.1(10)
C18 C17 C38 125.3(11)
C16 C17 C38 112.8(10)
C17 C18 C19 118.9(11)
C17 C18 C41 126.7(11)
C19 C18 C41 112.1(9)
C4 C19 C20 121.6(9)
C4 C19 C18 122.8(9)
C20 C19 C18 111.3(9)
C21 C20 C19 121.4(9)
C21 C20 C42 126.9(8)
C19 C20 C42 110.3(9)
C20 C21 C22 116.6(8)
C20 C21 C45 125.0(9)
C22 C21 C45 117.1(9)
C5 C22 C21 120.9(8)
C5 C22 C23 111.4(9)
C21 C22 C23 125.2(8)
C22 C23 C24 110.2(9)
C22 C23 C7 106.0(8)
C24 C23 C7 117.5(8)
C22 C23 Cl4 106.7(6)
C24 C23 Cl4 106.5(6)
C7 C23 Cl4 109.4(7)
C46 C24 C23 122.7(9)
C46 C24 C25 113.1(8)
C23 C24 C25 121.8(9)
C26 C25 C48 110.5(8)
C26 C25 C24 111.6(8)
C48 C25 C24 100.5(9)
C26 C25 Cl5 109.8(8)
C48 C25 Cl5 114.9(6)
C24 C25 Cl5 109.3(6)
C8 C26 C27 113.0(9)
C8 C26 C25 122.7(9)
C27 C26 C25 122.6(9)
C26 C27 C28 101.5(8)
C26 C27 C50 114.4(10)
C28 C27 C50 112.6(10)
C26 C27 Cl6 106.8(8)
C28 C27 Cl6 107.4(8)
C50 C27 Cl6 113.2(8)
C29 C28 C9 122.7(10)
C29 C28 C27 127.2(10)
C9 C28 C27 108.1(9)
C28 C29 C30 124.5(10)
C28 C29 C52 122.4(10)
C30 C29 C52 107.8(11)
C29 C30 C31 103.2(9)
C29 C30 C11 110.8(8)
C31 C30 C11 106.5(11)
C29 C30 Cl7 109.6(9)
C31 C30 Cl7 114.4(7)
C11 C30 Cl7 112.1(7)
C53 C31 C30 110.9(11)
C53 C31 C32 122.2(12)
C30 C31 C32 124.8(9)
C56 C32 C31 109.6(9)
C56 C32 C33 112.2(10)
C31 C32 C33 113.0(10)
C56 C32 Cl8 104.4(8)
C31 C32 Cl8 108.0(8)
C33 C32 Cl8 109.2(7)
C12 C33 C32 107.8(9)
C12 C33 C34 102.9(9)
C32 C33 C34 119.2(10)
C12 C33 Cl9 106.5(8)
C32 C33 Cl9 108.9(8)
C34 C33 Cl9 110.7(7)
C14 C34 C35 107.9(10)
C14 C34 C33 102.6(9)
C35 C34 C33 117.1(9)
C14 C34 Cl10 106.6(7)
C35 C34 Cl10 109.5(8)
C33 C34 Cl10 112.3(8)
C57 C35 C34 107.9(10)
C57 C35 C36 104.1(10)
C34 C35 C36 116.8(9)
C57 C35 Cl11 104.8(7)
C34 C35 Cl11 110.1(8)
C36 C35 Cl11 112.1(8)
C59 C36 C37 106.1(11)
C59 C36 C35 102.4(11)
C37 C36 C35 119.4(11)
C59 C36 Cl12 105.6(9)
C37 C36 Cl12 109.9(10)
C35 C36 Cl12 112.1(9)
C15 C37 C36 107.9(12)
C15 C37 C38 103.6(9)
C36 C37 C38 119.6(11)
C15 C37 Cl13 105.7(9)
C36 C37 Cl13 108.9(8)
C38 C37 Cl13 110.1(9)
C17 C38 C39 109.9(9)
C17 C38 C37 100.4(10)
C39 C38 C37 117.5(11)
C17 C38 Cl14 106.3(8)
C39 C38 Cl14 110.1(10)
C37 C38 Cl14 111.6(7)
C60 C39 C38 109.1(12)
C60 C39 C40 101.5(9)
C38 C39 C40 117.1(10)
C60 C39 Cl15 105.8(9)
C38 C39 Cl15 110.9(8)
C40 C39 Cl15 111.5(9)
C62 C40 C41 107.3(9)
C62 C40 C39 101.7(11)
C41 C40 C39 117.7(10)
C62 C40 Cl16 107.0(9)
C41 C40 Cl16 110.3(10)
C39 C40 Cl16 111.8(8)
C18 C41 C40 109.5(10)
C18 C41 C42 101.9(9)
C40 C41 C42 118.2(9)
C18 C41 Cl17 106.0(8)
C40 C41 Cl17 109.5(9)
C42 C41 Cl17 110.9(8)
C20 C42 C43 108.7(9)
C20 C42 C41 103.2(8)
C43 C42 C41 118.0(9)
C20 C42 Cl18 104.7(7)
C43 C42 Cl18 109.5(7)
C41 C42 Cl18 111.7(8)
C63 C43 C42 107.4(8)
C63 C43 C44 103.6(9)
C42 C43 C44 117.7(9)
C63 C43 Cl19 106.4(8)
C42 C43 Cl19 108.8(9)
C44 C43 Cl19 112.1(6)
C65 C44 C45 109.1(8)
C65 C44 C43 102.3(8)
C45 C44 C43 118.7(7)
C65 C44 Cl20 107.6(6)
C45 C44 Cl20 107.8(6)
C43 C44 Cl20 110.9(7)
C46 C45 C21 110.8(9)
C46 C45 C44 112.8(8)
C21 C45 C44 111.7(8)
C46 C45 Cl21 107.9(7)
C21 C45 Cl21 103.5(6)
C44 C45 Cl21 109.7(7)
C24 C46 C45 123.5(8)
C24 C46 C47 108.4(9)
C45 C46 C47 125.8(9)
C48 C47 C66 111.8(8)
C48 C47 C46 103.6(8)
C66 C47 C46 107.2(8)
C48 C47 Cl22 108.7(7)
C66 C47 Cl22 112.0(7)
C46 C47 Cl22 113.3(6)
C49 C48 C47 124.4(10)
C49 C48 C25 121.7(10)
C47 C48 C25 110.4(9)
C48 C49 C50 126.4(10)
C48 C49 C68 121.3(11)
C50 C49 C68 109.1(9)
C49 C50 C51 100.9(11)
C49 C50 C27 113.5(9)
C51 C50 C27 114.1(9)
C49 C50 Cl23 108.0(7)
C51 C50 Cl23 106.4(7)
C27 C50 Cl23 112.9(10)
C69 C51 C52 124.4(12)
C69 C51 C50 111.5(10)
C52 C51 C50 123.0(13)
C53 C52 C51 111.6(12)
C53 C52 C29 101.6(9)
C51 C52 C29 109.0(9)
C53 C52 Cl24 112.9(8)
C51 C52 Cl24 110.6(8)
C29 C52 Cl24 110.7(10)
C31 C53 C54 124.7(13)
C31 C53 C52 112.6(12)
C54 C53 C52 121.3(10)
C53 C54 C55 108.0(9)
C53 C54 C70 117.9(10)
C55 C54 C70 103.2(11)
C53 C54 Cl25 110.3(9)
C55 C54 Cl25 106.1(8)
C70 C54 Cl25 110.5(7)
C72 C55 C56 121.2(12)
C72 C55 C54 112.5(10)
C56 C55 C54 124.3(12)
C57 C56 C55 117.5(12)
C57 C56 C32 122.8(10)
C55 C56 C32 118.6(12)
C56 C57 C58 120.2(10)
C56 C57 C35 128.9(12)
C58 C57 C35 109.5(12)
C73 C58 C59 123.1(13)
C73 C58 C57 120.2(12)
C59 C58 C57 112.0(10)
C60 C59 C58 119.8(11)
C60 C59 C36 127.2(13)
C58 C59 C36 110.6(13)
C59 C60 C61 118.1(13)
C59 C60 C39 126.0(11)
C61 C60 C39 112.8(12)
C62 C61 C74 122.5(10)
C62 C61 C60 110.1(12)
C74 C61 C60 123.8(12)
C63 C62 C61 119.4(12)
C63 C62 C40 125.9(11)
C61 C62 C40 112.9(10)
C62 C63 C64 119.8(11)
C62 C63 C43 127.7(11)
C64 C63 C43 110.7(10)
C65 C64 C63 111.3(10)
C65 C64 C75 122.3(12)
C63 C64 C75 122.9(10)
C64 C65 C66 120.0(10)
C64 C65 C44 111.4(10)
C66 C65 C44 126.7(9)
C65 C66 C67 119.6(9)
C65 C66 C47 118.2(9)
C67 C66 C47 120.6(10)
C76 C67 C66 120.0(10)
C76 C67 C68 118.6(9)
C66 C67 C68 120.1(9)
C67 C68 C69 113.2(9)
C67 C68 C49 111.8(8)
C69 C68 C49 101.7(10)
C67 C68 Cl26 106.8(7)
C69 C68 Cl26 112.5(7)
C49 C68 Cl26 110.9(7)
C51 C69 C68 112.8(10)
C51 C69 C70 125.1(10)
C68 C69 C70 121.7(12)
C69 C70 C71 111.0(9)
C69 C70 C54 109.9(11)
C71 C70 C54 105.9(10)
C69 C70 Cl27 102.9(8)
C71 C70 Cl27 114.8(8)
C54 C70 Cl27 112.4(8)
C72 C71 C76 109.3(9)
C72 C71 C70 103.2(10)
C76 C71 C70 116.3(10)
C72 C71 Cl28 110.0(8)
C76 C71 Cl28 106.5(8)
C70 C71 Cl28 111.5(8)
C72 C71 C28A 118.7(14)
C76 C71 C28A 96.5(13)
C70 C71 C28A 113.5(13)
Cl28 C71 C28A 11.0(11)
C55 C72 C73 120.5(10)
C55 C72 C71 114.9(12)
C73 C72 C71 121.7(12)
C72 C73 C58 118.1(12)
C72 C73 C74 120.4(10)
C58 C73 C74 117.4(12)
C61 C74 C75 119.7(10)
C61 C74 C73 117.2(10)
C75 C74 C73 115.0(12)
C74 C75 C76 124.4(11)
C74 C75 C64 115.4(11)
C76 C75 C64 117.6(10)
C67 C76 C75 120.0(9)
C67 C76 C71 124.4(12)
C75 C76 C71 115.1(10)

loop_
_geom_bond_atom_site_label_1
_geom_bond_atom_site_label_2
_geom_bond_distance
Cl1 Cl1A 0.73(3)
Cl1 C6 1.837(9)
Cl1A C6 1.76(3)
Cl1A Cl2 2.29(3)
Cl2 C7 1.830(12)
Cl3 C9 1.822(13)
Cl4 C23 1.892(10)
Cl5 C25 1.838(10)
Cl6 C27 1.809(13)
Cl7 C30 1.816(12)
Cl8 C32 1.874(10)
Cl9 C33 1.807(11)
Cl10 C34 1.812(10)
Cl11 C35 1.796(10)
Cl12 C36 1.806(12)
Cl13 C37 1.838(11)
Cl14 C38 1.807(13)
Cl15 C39 1.786(12)
Cl16 C40 1.806(15)
Cl17 C41 1.830(13)
Cl18 C42 1.830(12)
Cl19 C43 1.833(12)
Cl20 C44 1.799(8)
Cl21 C45 1.878(11)
Cl22 C47 1.831(9)
Cl23 C50 1.821(11)
Cl24 C52 1.833(12)
Cl25 C54 1.848(11)
Cl26 C68 1.846(9)
Cl27 C70 1.805(11)
Cl28 C71 1.812(12)
C28A C71 2.06(3)
Cl29 Cl32 2.19(3)
Cl30 Cl32 1.84(7)
Cl30 Cl31 2.39(7)
Cl31 Cl32 2.07(5)
C1 C10 1.389(14)
C1 C2 1.415(15)
C1 C6 1.534(12)
C2 C13 1.409(13)
C2 C3 1.464(15)
C3 C16 1.394(15)
C3 C4 1.428(11)
C4 C5 1.384(13)
C4 C19 1.394(15)
C5 C22 1.392(12)
C5 C6 1.473(15)
C6 C7 1.583(14)
C7 C8 1.460(15)
C7 C23 1.582(15)
C8 C26 1.340(14)
C8 C9 1.511(14)
C9 C10 1.469(16)
C9 C28 1.530(14)
C10 C11 1.451(13)
C11 C12 1.369(17)
C11 C30 1.521(14)
C12 C13 1.351(16)
C12 C33 1.524(15)
C13 C14 1.444(17)
C14 C15 1.348(17)
C14 C34 1.470(14)
C15 C16 1.419(14)
C15 C37 1.471(19)
C16 C17 1.403(17)
C17 C18 1.354(15)
C17 C38 1.510(17)
C18 C19 1.415(15)
C18 C41 1.496(17)
C19 C20 1.398(12)
C20 C21 1.343(14)
C20 C42 1.524(16)
C21 C22 1.430(14)
C21 C45 1.494(12)
C22 C23 1.448(15)
C23 C24 1.454(13)
C24 C46 1.342(15)
C24 C25 1.518(14)
C25 C26 1.481(15)
C25 C48 1.488(15)
C26 C27 1.480(15)
C27 C28 1.533(15)
C27 C50 1.549(17)
C28 C29 1.291(16)
C29 C30 1.507(16)
C29 C52 1.541(17)
C30 C31 1.510(19)
C31 C53 1.347(15)
C31 C32 1.54(2)
C32 C56 1.483(19)
C32 C33 1.579(14)
C33 C34 1.64(2)
C34 C35 1.563(19)
C35 C57 1.525(15)
C35 C36 1.65(2)
C36 C59 1.535(16)
C36 C37 1.555(19)
C37 C38 1.70(2)
C38 C39 1.540(19)
C39 C60 1.50(2)
C39 C40 1.700(19)
C40 C62 1.505(18)
C40 C41 1.546(18)
C41 C42 1.666(15)
C42 C43 1.564(15)
C43 C63 1.468(16)
C43 C44 1.644(17)
C44 C65 1.492(15)
C44 C45 1.569(15)
C45 C46 1.488(16)
C46 C47 1.532(13)
C47 C48 1.467(16)
C47 C66 1.495(15)
C48 C49 1.326(14)
C49 C50 1.489(17)
C49 C68 1.510(16)
C50 C51 1.527(17)
C51 C69 1.300(18)
C51 C52 1.490(16)
C52 C53 1.49(2)
C53 C54 1.438(19)
C54 C55 1.489(19)
C54 C70 1.619(15)
C55 C72 1.368(18)
C55 C56 1.433(14)
C56 C57 1.355(19)
C57 C58 1.425(19)
C58 C73 1.405(15)
C58 C59 1.41(2)
C59 C60 1.37(2)
C60 C61 1.419(16)
C61 C62 1.395(18)
C61 C74 1.404(18)
C62 C63 1.351(15)
C63 C64 1.410(17)
C64 C65 1.386(15)
C64 C75 1.435(16)
C65 C66 1.401(16)
C66 C67 1.434(14)
C67 C76 1.424(15)
C67 C68 1.486(17)
C68 C69 1.494(14)
C69 C70 1.522(17)
C70 C71 1.59(2)
C71 C72 1.477(15)
C71 C76 1.518(15)
C72 C73 1.383(19)
C73 C74 1.447(17)
C74 C75 1.423(15)
C75 C76 1.424(18)
